data_1525629
loop_
_publ_author_name
'Belaaouad, S.'
'Sbai, K.'
'Pierrot, M.'
'Kenz, A.'

_publ_section_title
;
 Chemical preparation, thermal behaviour and crystal structure of ammonium
 barium cyclotriphosphate dihydrate
;
_journal_name_full 'Materials Research Innovation'
_journal_page_first 352
_journal_page_last 359
_journal_volume 3
_journal_year 2000
_chemical_formula_sum 'Ba H8 N O11 P3'
_chemical_name_systematic 'Ba (N H4) (P3 O9) (H2 O)2'
_space_group_IT_number 14
_symmetry_space_group_name_Hall '-P 2yn'
_symmetry_space_group_name_H-M 'P 1 21/n 1'
_cell_angle_alpha 90
_cell_angle_beta 101.111
_cell_angle_gamma 90
_cell_formula_units_Z 4
_cell_length_a 7.547
_cell_length_b 12.065
_cell_length_c 11.697
_cell_volume 1045.101
_citation_journal_id_ASTM MRINFV
_cod_data_source_file Belaaouad_MRINFV_2000_336.cif
_cod_data_source_block H8Ba1N1O11P3
_cod_original_sg_symbol_Hall '-P 2ybc (x-z,y,z)'
_cod_original_formula_sum 'H8 Ba1 N1 O11 P3'
_cod_database_code 1525629

loop_
_symmetry_equiv_pos_as_xyz
x,y,z
-x+1/2,y+1/2,-z+1/2
-x,-y,-z
x-1/2,-y-1/2,z-1/2

loop_
_atom_site_label
_atom_site_type_symbol
_atom_site_fract_x
_atom_site_fract_y
_atom_site_fract_z
_atom_site_occupancy
_atom_site_U_iso_or_equiv
_atom_site_attached_hydrogens
O9 O-2 0.0259 0.4235 0.7489 1 0.0 0
O5 O-2 0.8664 0.0979 0.5336 1 0.0 0
O10 O-2 0.7564 0.1313 0.8893 1 0.0 2
O3 O-2 0.6559 0.2607 0.4801 1 0.0 0
P1 P+5 0.7415 0.1731 0.5796 1 0.0 0
O4 O-2 0.5941 0.1286 0.6317 1 0.0 0
O2 O-2 0.8611 0.2535 0.6754 1 0.0 0
Ba1 Ba+2 0.2429 0.0734 0.6253 1 0.0 0
P3 P+5 0.9976 0.3471 0.6491 1 0.0 0
O6 O-2 0.8593 0.3215 0.3432 1 0.0 0
O7 O-2 0.6075 0.4447 0.3843 1 0.0 0
O11 O-2 0.9466 0.102 0.2845 1 0.0 2
N1 N-3 0.2844 0.1325 0.4031 1 0.0 4
O1 O-2 0.8769 0.4108 0.5422 1 0.0 0
P2 P+5 0.75 0.3615 0.4274 1 0.0 0
O8 O-2 0.1536 0.2947 0.6109 1 0.0 0
